data_7134371
loop_
_publ_author_name
'Francis, Maria'
'Patra, Asutosh'
'Salam, Farsana Abdul'
'Ungur, Liviu'
'Schwarz, Bj\"orn'
'Roy, Sudipta'

_publ_section_title
;
 Isolation and oxygen activation of electron-rich CoII4O metallic clusters
 having a 3-fold symmetry
;
_journal_issue 38
_journal_name_full 'Chemical Communications'
_journal_page_first 6897
_journal_page_last 6900
_journal_paper_doi 10.1039/D4CC06550F
_journal_volume 61
_journal_year 2025
_chemical_formula_moiety 'C46 H70 N2 P2'
_chemical_formula_sum 'C46 H70 N2 P2'
_chemical_formula_weight 712.98
_space_group_crystal_system monoclinic
_space_group_IT_number 14
_space_group_name_Hall '-P 2yn'
_space_group_name_H-M_alt 'P 1 21/n 1'
_atom_sites_solution_hydrogens geom
_audit_creation_date 2024-03-29
_audit_creation_method
;
Olex2 1.3
(compiled 2020.11.12 svn.r5f609507 for OlexSys, GUI svn.r6408)
;
_audit_update_record
;
2024-03-29 deposited with the CCDC.	2025-04-01 downloaded from the CCDC.
;
_cell_angle_alpha 90
_cell_angle_beta 91.104(11)
_cell_angle_gamma 90
_cell_formula_units_Z 2
_cell_length_a 12.005(4)
_cell_length_b 10.958(4)
_cell_length_c 16.343(5)
_cell_measurement_reflns_used 9332
_cell_measurement_temperature 300.0
_cell_measurement_theta_max 23.81
_cell_measurement_theta_min 2.24
_cell_volume 2149.5(12)
_computing_cell_refinement 'SAINT V8.40B (?, 2016)'
_computing_data_reduction 'SAINT V8.40B (?, 2016)'
_computing_molecular_graphics 'Olex2 1.3 (Dolomanov et al., 2009)'
_computing_publication_material 'Olex2 1.3 (Dolomanov et al., 2009)'
_computing_structure_refinement 'XL  (Sheldrick, 2008)'
_computing_structure_solution 'SHELXT 2018/2 (Sheldrick, 2018)'
_diffrn_ambient_temperature 300.0
_diffrn_measured_fraction_theta_full 0.999
_diffrn_measured_fraction_theta_max 0.992
_diffrn_measurement_device_type 'Bruker D8 Venture'
_diffrn_measurement_method '\f and \w scans'
_diffrn_radiation_type MoK\a
_diffrn_radiation_wavelength 0.71073
_diffrn_reflns_av_R_equivalents 0.0759
_diffrn_reflns_av_unetI/netI 0.0272
_diffrn_reflns_Laue_measured_fraction_full 0.999
_diffrn_reflns_Laue_measured_fraction_max 0.992
_diffrn_reflns_limit_h_max 16
_diffrn_reflns_limit_h_min -16
_diffrn_reflns_limit_k_max 14
_diffrn_reflns_limit_k_min -14
_diffrn_reflns_limit_l_max 21
_diffrn_reflns_limit_l_min -21
_diffrn_reflns_number 128049
_diffrn_reflns_point_group_measured_fraction_full 0.999
_diffrn_reflns_point_group_measured_fraction_max 0.992
_diffrn_reflns_theta_full 25.242
_diffrn_reflns_theta_max 28.444
_diffrn_reflns_theta_min 2.238
_diffrn_source_current 1.4
_diffrn_source_power 0.07
_diffrn_source_voltage 50.0
_diffrn_standards_number 0
_exptl_absorpt_coefficient_mu 0.133
_exptl_absorpt_correction_T_max 0.7457
_exptl_absorpt_correction_T_min 0.6763
_exptl_absorpt_correction_type none
_exptl_absorpt_process_details
;
SADABS-2016/2 (Bruker,2016/2) was used for absorption correction.
wR2(int) was 0.0951 before and 0.0682 after correction.
The Ratio of minimum to maximum transmission is 0.9069.
The \l/2 correction factor is Not present.
;
_exptl_crystal_colour 'clear colourless'
_exptl_crystal_colour_lustre clear
_exptl_crystal_colour_primary colourless
_exptl_crystal_density_diffrn 1.102
_exptl_crystal_description block
_exptl_crystal_F_000 780
_exptl_crystal_size_max 0.165
_exptl_crystal_size_mid 0.121
_exptl_crystal_size_min 0.11
_refine_diff_density_max 0.231
_refine_diff_density_min -0.272
_refine_diff_density_rms 0.043
_refine_ls_extinction_method none
_refine_ls_goodness_of_fit_ref 1.036
_refine_ls_hydrogen_treatment constr
_refine_ls_matrix_type full
_refine_ls_number_parameters 232
_refine_ls_number_reflns 5375
_refine_ls_number_restraints 0
_refine_ls_restrained_S_all 1.036
_refine_ls_R_factor_all 0.0586
_refine_ls_R_factor_gt 0.0426
_refine_ls_shift/su_max 0.001
_refine_ls_shift/su_mean 0.000
_refine_ls_structure_factor_coef Fsqd
_refine_ls_weighting_details 'w=1/[\s^2^(Fo^2^)+(0.0634P)^2^+0.4218P] where P=(Fo^2^+2Fc^2^)/3'
_refine_ls_weighting_scheme calc
_refine_ls_wR_factor_gt 0.1149
_refine_ls_wR_factor_ref 0.1249
_reflns_Friedel_coverage 0.000
_reflns_number_gt 4104
_reflns_number_total 5375
_reflns_threshold_expression 'I > 2\s(I)'
_cod_data_source_file d4cc06550f2.cif
_cod_data_source_block mo_cyp2_0m_a
_cod_depositor_comments 'Adding full bibliography for 7134368--7134372.cif.'
_cod_database_code 7134371
_shelx_shelxl_version_number 2018/3
_shelx_space_group_comment
;
The symmetry employed for this shelxl refinement is uniquely defined
by the following loop, which should always be used as a source of
symmetry information in preference to the above space-group names.
They are only intended as comments.
;
_shelx_estimated_absorpt_t_max 0.985
_shelx_estimated_absorpt_t_min 0.978
_olex2_refinement_description
;
1. Fixed Uiso
 At 1.2 times of:
  All C(H) groups, All C(H,H) groups
 At 1.5 times of:
  All C(H,H,H) groups
2.a Ternary CH refined with riding coordinates:
 C18(H18), C20(H20)
2.b Secondary CH2 refined with riding coordinates:
 C1(H1A,H1B), C3(H3A,H3B), C4(H4A,H4B), C5(H5A,H5B), C6(H6A,H6B), C7(H7A,H7B)
2.c Aromatic/amide H refined with riding coordinates:
 C12(H12), C13(H13), C14(H14)
2.d Idealised Me refined as rotating group:
 C16(H16A,H16B,H16C), C17(H17A,H17B,H17C), C19(H19A,H19B,H19C), C21(H21A,H21B,
 H21C), C22(H22A,H22B,H22C), C23(H23A,H23B,H23C)
;
_olex2_submission_special_instructions 'No special instructions were received'

loop_
_space_group_symop_operation_xyz
'x, y, z'
'-x+1/2, y+1/2, -z+1/2'
'-x, -y, -z'
'x-1/2, -y-1/2, z-1/2'

loop_
_atom_site_label
_atom_site_type_symbol
_atom_site_fract_x
_atom_site_fract_y
_atom_site_fract_z
_atom_site_U_iso_or_equiv
_atom_site_adp_type
_atom_site_occupancy
_atom_site_site_symmetry_order
_atom_site_calc_flag
_atom_site_refinement_flags_posn
_atom_site_refinement_flags_adp
_atom_site_refinement_flags_occupancy
_atom_site_disorder_assembly
_atom_site_disorder_group
P1 P 0.42257(3) 0.54313(3) 0.47430(2) 0.03509(11) Uani 1 1 d . . . . .
N1 N 0.42781(10) 0.60628(11) 0.63518(7) 0.0425(3) Uani 1 1 d . . . . .
C1 C 0.26184(13) 0.80253(15) 0.51113(10) 0.0502(4) Uani 1 1 d . . . . .
H1A H 0.322280 0.858384 0.524223 0.060 Uiso 1 1 calc R U . . .
H1B H 0.272184 0.773006 0.455843 0.060 Uiso 1 1 calc R U . . .
C2 C 0.26673(11) 0.69425(13) 0.57066(8) 0.0417(3) Uani 1 1 d . . . . .
C3 C 0.27253(14) 0.73748(17) 0.66033(9) 0.0571(4) Uani 1 1 d . . . . .
H3A H 0.292142 0.823275 0.663173 0.069 Uiso 1 1 calc R U . . .
H3B H 0.201217 0.726016 0.686164 0.069 Uiso 1 1 calc R U . . .
C4 C 0.16704(12) 0.60970(16) 0.55289(11) 0.0562(4) Uani 1 1 d . . . . .
H4A H 0.176026 0.571888 0.499759 0.067 Uiso 1 1 calc R U . . .
H4B H 0.166200 0.545324 0.593611 0.067 Uiso 1 1 calc R U . . .
C5 C 0.05536(14) 0.6777(2) 0.55366(14) 0.0734(5) Uani 1 1 d . . . . .
H5A H -0.003980 0.622155 0.537499 0.088 Uiso 1 1 calc R U . . .
H5B H 0.041088 0.705482 0.608833 0.088 Uiso 1 1 calc R U . . .
C6 C 0.05469(16) 0.7866(2) 0.49617(13) 0.0790(6) Uani 1 1 d . . . . .
H6A H 0.059120 0.758236 0.440113 0.095 Uiso 1 1 calc R U . . .
H6B H -0.014678 0.831051 0.501553 0.095 Uiso 1 1 calc R U . . .
C7 C 0.15129(15) 0.87088(18) 0.51494(12) 0.0659(5) Uani 1 1 d . . . . .
H7A H 0.143046 0.905486 0.569112 0.079 Uiso 1 1 calc R U . . .
H7B H 0.151072 0.937384 0.475760 0.079 Uiso 1 1 calc R U . . .
C8 C 0.37758(11) 0.62382(12) 0.56698(8) 0.0372(3) Uani 1 1 d . . . . .
C9 C 0.36249(13) 0.65953(16) 0.70291(9) 0.0511(4) Uani 1 1 d . . . . .
C10 C 0.47033(11) 0.66778(13) 0.40689(8) 0.0383(3) Uani 1 1 d . . . . .
C11 C 0.54459(11) 0.76113(13) 0.43110(9) 0.0417(3) Uani 1 1 d . . . . .
C12 C 0.56204(15) 0.85789(15) 0.37736(11) 0.0565(4) Uani 1 1 d . . . . .
H12 H 0.611387 0.919664 0.392508 0.068 Uiso 1 1 calc R U . . .
C13 C 0.50830(17) 0.86404(18) 0.30295(11) 0.0663(5) Uani 1 1 d . . . . .
H13 H 0.519134 0.930958 0.269024 0.080 Uiso 1 1 calc R U . . .
C14 C 0.43876(16) 0.77195(18) 0.27848(10) 0.0624(5) Uani 1 1 d . . . . .
H14 H 0.403446 0.776784 0.227431 0.075 Uiso 1 1 calc R U . . .
C15 C 0.41922(13) 0.67087(15) 0.32791(9) 0.0478(3) Uani 1 1 d . . . . .
C16 C 0.31558(18) 0.5537(2) 0.75135(12) 0.0746(6) Uani 1 1 d . . . . .
H16A H 0.278175 0.584547 0.798454 0.112 Uiso 1 1 calc R U . . .
H16B H 0.375221 0.500798 0.768707 0.112 Uiso 1 1 calc R U . . .
H16C H 0.263676 0.508924 0.717523 0.112 Uiso 1 1 calc R U . . .
C17 C 0.43955(18) 0.7366(2) 0.75708(12) 0.0764(6) Uani 1 1 d . . . . .
H17A H 0.397079 0.774895 0.799120 0.115 Uiso 1 1 calc R U . . .
H17B H 0.474439 0.798085 0.724507 0.115 Uiso 1 1 calc R U . . .
H17C H 0.495683 0.685341 0.781758 0.115 Uiso 1 1 calc R U . . .
C18 C 0.61058(12) 0.76166(13) 0.51106(10) 0.0459(3) Uani 1 1 d . . . . .
H18 H 0.585094 0.692317 0.543618 0.055 Uiso 1 1 calc R U . . .
C19 C 0.73442(14) 0.7433(2) 0.49579(14) 0.0729(5) Uani 1 1 d . . . . .
H19A H 0.773469 0.733106 0.547149 0.109 Uiso 1 1 calc R U . . .
H19B H 0.763231 0.813277 0.467914 0.109 Uiso 1 1 calc R U . . .
H19C H 0.744476 0.671889 0.462697 0.109 Uiso 1 1 calc R U . . .
C20 C 0.34395(15) 0.57051(18) 0.29455(10) 0.0626(5) Uani 1 1 d . . . . .
H20 H 0.360082 0.496458 0.326248 0.075 Uiso 1 1 calc R U . . .
C21 C 0.22195(18) 0.6006(3) 0.30540(15) 0.1030(9) Uani 1 1 d . . . . .
H21A H 0.176876 0.537119 0.281428 0.154 Uiso 1 1 calc R U . . .
H21B H 0.205012 0.676759 0.278970 0.154 Uiso 1 1 calc R U . . .
H21C H 0.206659 0.606883 0.362687 0.154 Uiso 1 1 calc R U . . .
C22 C 0.59141(16) 0.87718(16) 0.56088(11) 0.0623(4) Uani 1 1 d . . . . .
H22A H 0.632549 0.872072 0.611718 0.093 Uiso 1 1 calc R U . . .
H22B H 0.513440 0.885342 0.571688 0.093 Uiso 1 1 calc R U . . .
H22C H 0.616160 0.946835 0.530594 0.093 Uiso 1 1 calc R U . . .
C23 C 0.3630(2) 0.5408(2) 0.20503(12) 0.0834(7) Uani 1 1 d . . . . .
H23A H 0.324521 0.466755 0.190821 0.125 Uiso 1 1 calc R U . . .
H23B H 0.441259 0.530667 0.196304 0.125 Uiso 1 1 calc R U . . .
H23C H 0.335078 0.606342 0.171437 0.125 Uiso 1 1 calc R U . . .

loop_
_atom_site_aniso_label
_atom_site_aniso_U_11
_atom_site_aniso_U_22
_atom_site_aniso_U_33
_atom_site_aniso_U_23
_atom_site_aniso_U_13
_atom_site_aniso_U_12
P1 0.03164(17) 0.03690(19) 0.03669(18) -0.00021(13) -0.00054(12) 0.00105(13)
N1 0.0403(6) 0.0482(7) 0.0391(6) 0.0002(5) 0.0032(5) 0.0044(5)
C1 0.0451(8) 0.0498(8) 0.0557(9) 0.0064(7) 0.0020(6) 0.0089(6)
C2 0.0364(7) 0.0458(8) 0.0431(7) -0.0004(6) 0.0042(5) 0.0065(6)
C3 0.0565(9) 0.0680(11) 0.0469(8) -0.0063(7) 0.0041(7) 0.0182(8)
C4 0.0371(7) 0.0629(10) 0.0688(10) -0.0014(8) 0.0062(7) -0.0017(7)
C5 0.0358(8) 0.0930(15) 0.0918(14) -0.0051(12) 0.0085(8) 0.0040(9)
C6 0.0492(10) 0.1110(17) 0.0766(12) -0.0006(12) -0.0059(9) 0.0303(11)
C7 0.0625(11) 0.0673(11) 0.0681(11) 0.0082(9) 0.0034(8) 0.0270(9)
C8 0.0347(6) 0.0362(7) 0.0407(7) 0.0010(5) 0.0027(5) 0.0001(5)
C9 0.0492(8) 0.0654(10) 0.0388(7) -0.0024(7) 0.0048(6) 0.0106(7)
C10 0.0347(6) 0.0423(7) 0.0381(6) 0.0025(5) 0.0033(5) 0.0062(5)
C11 0.0380(7) 0.0399(7) 0.0476(7) 0.0019(6) 0.0084(6) 0.0037(5)
C12 0.0582(10) 0.0483(9) 0.0635(10) 0.0080(7) 0.0147(8) -0.0019(7)
C13 0.0796(12) 0.0613(11) 0.0585(10) 0.0226(8) 0.0156(9) 0.0056(9)
C14 0.0684(11) 0.0753(12) 0.0437(8) 0.0158(8) 0.0029(7) 0.0142(9)
C15 0.0464(8) 0.0570(9) 0.0399(7) 0.0038(6) 0.0005(6) 0.0103(7)
C16 0.0696(12) 0.0966(15) 0.0582(10) 0.0221(10) 0.0179(9) 0.0126(11)
C17 0.0790(13) 0.0919(15) 0.0578(10) -0.0214(10) -0.0118(9) 0.0139(11)
C18 0.0375(7) 0.0407(7) 0.0593(9) -0.0003(6) -0.0020(6) -0.0044(6)
C19 0.0403(8) 0.0761(13) 0.1022(15) 0.0030(11) 0.0004(9) 0.0012(8)
C20 0.0662(11) 0.0762(12) 0.0448(8) -0.0002(8) -0.0167(7) 0.0014(9)
C21 0.0594(12) 0.162(3) 0.0875(15) -0.0463(17) -0.0028(11) -0.0134(14)
C22 0.0686(11) 0.0502(9) 0.0677(11) -0.0097(8) -0.0086(8) -0.0021(8)
C23 0.0880(15) 0.1018(17) 0.0595(11) -0.0204(11) -0.0194(10) 0.0275(12)

loop_
_atom_type_symbol
_atom_type_description
_atom_type_scat_dispersion_real
_atom_type_scat_dispersion_imag
_atom_type_scat_source
C C 0.0033 0.0016 'International Tables Vol C Tables 4.2.6.8 and 6.1.1.4'
H H 0.0000 0.0000 'International Tables Vol C Tables 4.2.6.8 and 6.1.1.4'
N N 0.0061 0.0033 'International Tables Vol C Tables 4.2.6.8 and 6.1.1.4'
P P 0.1023 0.0942 'International Tables Vol C Tables 4.2.6.8 and 6.1.1.4'

loop_
_geom_angle_atom_site_label_1
_geom_angle_atom_site_label_2
_geom_angle_atom_site_label_3
_geom_angle
_geom_angle_site_symmetry_1
_geom_angle_site_symmetry_3
_geom_angle_publ_flag
C8 P1 P1 98.55(5) . 3_666 ?
C8 P1 C10 103.52(6) . . ?
C10 P1 P1 105.70(5) . 3_666 ?
C8 N1 C9 110.19(11) . . ?
H1A C1 H1B 107.9 . . ?
C2 C1 H1A 109.2 . . ?
C2 C1 H1B 109.2 . . ?
C7 C1 H1A 109.2 . . ?
C7 C1 H1B 109.2 . . ?
C7 C1 C2 112.11(13) . . ?
C1 C2 C3 111.45(13) . . ?
C1 C2 C4 109.03(12) . . ?
C1 C2 C8 112.65(11) . . ?
C3 C2 C8 99.68(11) . . ?
C4 C2 C3 112.71(13) . . ?
C4 C2 C8 111.14(12) . . ?
C2 C3 H3A 110.5 . . ?
C2 C3 H3B 110.5 . . ?
H3A C3 H3B 108.7 . . ?
C9 C3 C2 106.20(12) . . ?
C9 C3 H3A 110.5 . . ?
C9 C3 H3B 110.5 . . ?
C2 C4 H4A 109.1 . . ?
C2 C4 H4B 109.1 . . ?
H4A C4 H4B 107.8 . . ?
C5 C4 C2 112.52(15) . . ?
C5 C4 H4A 109.1 . . ?
C5 C4 H4B 109.1 . . ?
C4 C5 H5A 109.3 . . ?
C4 C5 H5B 109.3 . . ?
H5A C5 H5B 107.9 . . ?
C6 C5 C4 111.77(15) . . ?
C6 C5 H5A 109.3 . . ?
C6 C5 H5B 109.3 . . ?
C5 C6 H6A 109.4 . . ?
C5 C6 H6B 109.4 . . ?
H6A C6 H6B 108.0 . . ?
C7 C6 C5 111.11(16) . . ?
C7 C6 H6A 109.4 . . ?
C7 C6 H6B 109.4 . . ?
C1 C7 H7A 109.5 . . ?
C1 C7 H7B 109.5 . . ?
C6 C7 C1 110.91(16) . . ?
C6 C7 H7A 109.5 . . ?
C6 C7 H7B 109.5 . . ?
H7A C7 H7B 108.0 . . ?
N1 C8 P1 120.41(10) . . ?
N1 C8 C2 115.90(12) . . ?
C2 C8 P1 122.64(9) . . ?
N1 C9 C3 104.92(12) . . ?
N1 C9 C16 107.13(14) . . ?
N1 C9 C17 109.08(14) . . ?
C16 C9 C3 113.39(15) . . ?
C16 C9 C17 110.33(16) . . ?
C17 C9 C3 111.68(15) . . ?
C11 C10 P1 124.74(10) . . ?
C11 C10 C15 119.90(13) . . ?
C15 C10 P1 115.17(11) . . ?
C10 C11 C18 124.24(12) . . ?
C12 C11 C10 118.48(14) . . ?
C12 C11 C18 117.24(14) . . ?
C11 C12 H12 119.2 . . ?
C13 C12 C11 121.56(17) . . ?
C13 C12 H12 119.2 . . ?
C12 C13 H13 120.0 . . ?
C14 C13 C12 119.98(16) . . ?
C14 C13 H13 120.0 . . ?
C13 C14 H14 119.1 . . ?
C13 C14 C15 121.78(16) . . ?
C15 C14 H14 119.1 . . ?
C10 C15 C20 123.60(14) . . ?
C14 C15 C10 118.15(15) . . ?
C14 C15 C20 118.25(14) . . ?
C9 C16 H16A 109.5 . . ?
C9 C16 H16B 109.5 . . ?
C9 C16 H16C 109.5 . . ?
H16A C16 H16B 109.5 . . ?
H16A C16 H16C 109.5 . . ?
H16B C16 H16C 109.5 . . ?
C9 C17 H17A 109.5 . . ?
C9 C17 H17B 109.5 . . ?
C9 C17 H17C 109.5 . . ?
H17A C17 H17B 109.5 . . ?
H17A C17 H17C 109.5 . . ?
H17B C17 H17C 109.5 . . ?
C11 C18 H18 107.6 . . ?
C11 C18 C19 110.69(14) . . ?
C11 C18 C22 112.46(13) . . ?
C19 C18 H18 107.6 . . ?
C22 C18 H18 107.6 . . ?
C22 C18 C19 110.76(14) . . ?
C18 C19 H19A 109.5 . . ?
C18 C19 H19B 109.5 . . ?
C18 C19 H19C 109.5 . . ?
H19A C19 H19B 109.5 . . ?
H19A C19 H19C 109.5 . . ?
H19B C19 H19C 109.5 . . ?
C15 C20 H20 107.4 . . ?
C15 C20 C23 113.66(17) . . ?
C21 C20 C15 111.75(17) . . ?
C21 C20 H20 107.4 . . ?
C21 C20 C23 108.82(16) . . ?
C23 C20 H20 107.4 . . ?
C20 C21 H21A 109.5 . . ?
C20 C21 H21B 109.5 . . ?
C20 C21 H21C 109.5 . . ?
H21A C21 H21B 109.5 . . ?
H21A C21 H21C 109.5 . . ?
H21B C21 H21C 109.5 . . ?
C18 C22 H22A 109.5 . . ?
C18 C22 H22B 109.5 . . ?
C18 C22 H22C 109.5 . . ?
H22A C22 H22B 109.5 . . ?
H22A C22 H22C 109.5 . . ?
H22B C22 H22C 109.5 . . ?
C20 C23 H23A 109.5 . . ?
C20 C23 H23B 109.5 . . ?
C20 C23 H23C 109.5 . . ?
H23A C23 H23B 109.5 . . ?
H23A C23 H23C 109.5 . . ?
H23B C23 H23C 109.5 . . ?

loop_
_geom_bond_atom_site_label_1
_geom_bond_atom_site_label_2
_geom_bond_distance
_geom_bond_site_symmetry_2
_geom_bond_publ_flag
P1 P1 2.2350(8) 3_666 ?
P1 C8 1.8437(14) . ?
P1 C10 1.8527(14) . ?
N1 C8 1.2717(18) . ?
N1 C9 1.4880(18) . ?
C1 H1A 0.9700 . ?
C1 H1B 0.9700 . ?
C1 C2 1.535(2) . ?
C1 C7 1.526(2) . ?
C2 C3 1.540(2) . ?
C2 C4 1.537(2) . ?
C2 C8 1.5404(18) . ?
C3 H3A 0.9700 . ?
C3 H3B 0.9700 . ?
C3 C9 1.533(2) . ?
C4 H4A 0.9700 . ?
C4 H4B 0.9700 . ?
C4 C5 1.534(2) . ?
C5 H5A 0.9700 . ?
C5 H5B 0.9700 . ?
C5 C6 1.519(3) . ?
C6 H6A 0.9700 . ?
C6 H6B 0.9700 . ?
C6 C7 1.509(3) . ?
C7 H7A 0.9700 . ?
C7 H7B 0.9700 . ?
C9 C16 1.518(3) . ?
C9 C17 1.523(3) . ?
C10 C11 1.409(2) . ?
C10 C15 1.4189(19) . ?
C11 C12 1.395(2) . ?
C11 C18 1.515(2) . ?
C12 H12 0.9300 . ?
C12 C13 1.367(3) . ?
C13 H13 0.9300 . ?
C13 C14 1.365(3) . ?
C14 H14 0.9300 . ?
C14 C15 1.393(2) . ?
C15 C20 1.518(2) . ?
C16 H16A 0.9600 . ?
C16 H16B 0.9600 . ?
C16 H16C 0.9600 . ?
C17 H17A 0.9600 . ?
C17 H17B 0.9600 . ?
C17 H17C 0.9600 . ?
C18 H18 0.9800 . ?
C18 C19 1.526(2) . ?
C18 C22 1.525(2) . ?
C19 H19A 0.9600 . ?
C19 H19B 0.9600 . ?
C19 H19C 0.9600 . ?
C20 H20 0.9800 . ?
C20 C21 1.515(3) . ?
C20 C23 1.520(3) . ?
C21 H21A 0.9600 . ?
C21 H21B 0.9600 . ?
C21 H21C 0.9600 . ?
C22 H22A 0.9600 . ?
C22 H22B 0.9600 . ?
C22 H22C 0.9600 . ?
C23 H23A 0.9600 . ?
C23 H23B 0.9600 . ?
C23 H23C 0.9600 . ?

loop_
_geom_torsion_atom_site_label_1
_geom_torsion_atom_site_label_2
_geom_torsion_atom_site_label_3
_geom_torsion_atom_site_label_4
_geom_torsion
_geom_torsion_site_symmetry_1
_geom_torsion_site_symmetry_2
_geom_torsion_site_symmetry_3
_geom_torsion_site_symmetry_4
_geom_torsion_publ_flag
P1 P1 C8 N1 -7.46(12) 3_666 . . . ?
P1 P1 C8 C2 -175.24(10) 3_666 . . . ?
P1 P1 C10 C11 -53.55(12) 3_666 . . . ?
P1 P1 C10 C15 131.64(10) 3_666 . . . ?
P1 C10 C11 C12 -171.73(11) . . . . ?
P1 C10 C11 C18 10.49(19) . . . . ?
P1 C10 C15 C14 170.73(12) . . . . ?
P1 C10 C15 C20 -8.90(19) . . . . ?
C1 C2 C3 C9 -135.22(14) . . . . ?
C1 C2 C4 C5 -53.61(18) . . . . ?
C1 C2 C8 P1 -63.28(15) . . . . ?
C1 C2 C8 N1 128.43(14) . . . . ?
C2 C1 C7 C6 -58.0(2) . . . . ?
C2 C3 C9 N1 17.43(17) . . . . ?
C2 C3 C9 C16 -99.14(17) . . . . ?
C2 C3 C9 C17 135.46(15) . . . . ?
C2 C4 C5 C6 54.0(2) . . . . ?
C3 C2 C4 C5 70.71(18) . . . . ?
C3 C2 C8 P1 178.48(11) . . . . ?
C3 C2 C8 N1 10.19(17) . . . . ?
C4 C2 C3 C9 101.81(16) . . . . ?
C4 C2 C8 P1 59.42(15) . . . . ?
C4 C2 C8 N1 -108.88(15) . . . . ?
C4 C5 C6 C7 -54.5(2) . . . . ?
C5 C6 C7 C1 56.3(2) . . . . ?
C7 C1 C2 C3 -69.36(17) . . . . ?
C7 C1 C2 C4 55.69(18) . . . . ?
C7 C1 C2 C8 179.56(14) . . . . ?
C8 P1 C10 C11 49.54(12) . . . . ?
C8 P1 C10 C15 -125.27(11) . . . . ?
C8 N1 C9 C3 -11.50(17) . . . . ?
C8 N1 C9 C16 109.30(15) . . . . ?
C8 N1 C9 C17 -131.28(15) . . . . ?
C8 C2 C3 C9 -16.09(16) . . . . ?
C8 C2 C4 C5 -178.37(14) . . . . ?
C9 N1 C8 P1 -167.90(10) . . . . ?
C9 N1 C8 C2 0.68(17) . . . . ?
C10 P1 C8 N1 -115.98(12) . . . . ?
C10 P1 C8 C2 76.24(12) . . . . ?
C10 C11 C12 C13 0.6(2) . . . . ?
C10 C11 C18 C19 110.65(16) . . . . ?
C10 C11 C18 C22 -124.86(15) . . . . ?
C10 C15 C20 C21 97.1(2) . . . . ?
C10 C15 C20 C23 -139.26(16) . . . . ?
C11 C10 C15 C14 -4.3(2) . . . . ?
C11 C10 C15 C20 176.03(14) . . . . ?
C11 C12 C13 C14 -2.4(3) . . . . ?
C12 C11 C18 C19 -67.15(18) . . . . ?
C12 C11 C18 C22 57.33(18) . . . . ?
C12 C13 C14 C15 0.8(3) . . . . ?
C13 C14 C15 C10 2.6(2) . . . . ?
C13 C14 C15 C20 -177.80(17) . . . . ?
C14 C15 C20 C21 -82.5(2) . . . . ?
C14 C15 C20 C23 41.1(2) . . . . ?
C15 C10 C11 C12 2.8(2) . . . . ?
C15 C10 C11 C18 -174.93(13) . . . . ?
C18 C11 C12 C13 178.50(15) . . . . ?
